data_2243750
loop_
_publ_author_name
'Allah, Omyma A. A. Abd'
'Kaur, Manpreet'
'Akkurt, Mehmet'
'Mohamed, Shaaban K.'
'Jasinski, Jerry P.'
'Elgarhy, Sahar M. I.'

_publ_section_title
;
 Crystal structure and Hirshfeld surface analysis of ethyl
 2-[9-(2-hydroxyphenyl)-3,3,6,6-tetramethyl-1,8-dioxo-2,3,4,4a,5,6,7,8a,9,9a,10,10a-dodecahydroacridin-10-yl]acetate
;
_journal_coeditor_code HB7967
_journal_issue 3
_journal_name_full 'Acta Crystallographica Section E'
_journal_page_first 247
_journal_page_last 250
_journal_paper_doi 10.1107/S2056989021001341
_journal_volume 77
_journal_year 2021
_chemical_formula_moiety 'C27 H33 N O5'
_chemical_formula_sum 'C27 H33 N O5'
_chemical_formula_weight 451.54
_chemical_name_systematic
;Ethyl
2-[9-(2-hydroxyphenyl)-3,3,6,6-tetramethyl-1,8-dioxo-2,3,4,4a,5,6,7,8a,9,9a,10,10a-dodecahydroacridin-10-yl]acetate
;
_space_group_crystal_system monoclinic
_space_group_IT_number 14
_space_group_name_Hall '-P 2yn'
_space_group_name_H-M_alt 'P 1 21/n 1'
_atom_sites_solution_hydrogens geom
_atom_sites_solution_primary dual
_cell_angle_alpha 90
_cell_angle_beta 96.410(2)
_cell_angle_gamma 90
_cell_formula_units_Z 4
_cell_length_a 9.5289(2)
_cell_length_b 18.6653(5)
_cell_length_c 13.8046(3)
_cell_measurement_reflns_used 3784
_cell_measurement_temperature 173(2)
_cell_measurement_theta_max 71.4280
_cell_measurement_theta_min 3.9970
_cell_volume 2439.93(10)
_computing_cell_refinement
;
CrysAlisPro (Rigaku OD, 2015)
;
_computing_data_collection
;
CrysAlisPro (Rigaku OD, 2015)
;
_computing_data_reduction
;
CrysAlisPro (Rigaku OD, 2015)
;
_computing_molecular_graphics
;
<i>OLEX2</i> (Dolomanov <i>et al.</i>,  2009)
;
_computing_publication_material
;
<i>OLEX2</i> (Dolomanov <i>et al.</i>,  2009)
;
_computing_structure_refinement
;
ShelXL (Sheldrick, 2015a)
;
_computing_structure_solution
;
ShelXT (Sheldrick, 2015b)
;
_diffrn_ambient_temperature 173(2)
_diffrn_detector 'CCD plate'
_diffrn_detector_area_resol_mean 16.0416
_diffrn_measured_fraction_theta_full 0.999
_diffrn_measured_fraction_theta_max 0.982
_diffrn_measurement_device 'four-circle diffractometer'
_diffrn_measurement_device_type 'Rigaku Oxford Diffraction EOS'
_diffrn_measurement_method '\w scans'
_diffrn_radiation_monochromator graphite
_diffrn_radiation_probe x-ray
_diffrn_radiation_type CuK\a
_diffrn_radiation_wavelength 1.54184
_diffrn_reflns_av_R_equivalents 0.0288
_diffrn_reflns_av_unetI/netI 0.0363
_diffrn_reflns_limit_h_max 11
_diffrn_reflns_limit_h_min -11
_diffrn_reflns_limit_k_max 14
_diffrn_reflns_limit_k_min -22
_diffrn_reflns_limit_l_max 16
_diffrn_reflns_limit_l_min -16
_diffrn_reflns_number 9527
_diffrn_reflns_theta_full 67.684
_diffrn_reflns_theta_max 71.174
_diffrn_reflns_theta_min 3.999
_diffrn_source 'fine-focus sealed X-ray tube'
_exptl_absorpt_coefficient_mu 0.679
_exptl_absorpt_correction_T_max 1.00000
_exptl_absorpt_correction_T_min 0.86111
_exptl_absorpt_correction_type multi-scan
_exptl_absorpt_process_details
;
(CrysalisPro; Rigaku OD, 2015)
;
_exptl_crystal_colour yellow
_exptl_crystal_density_diffrn 1.229
_exptl_crystal_description plate
_exptl_crystal_F_000 968
_exptl_crystal_size_max 0.48
_exptl_crystal_size_mid 0.22
_exptl_crystal_size_min 0.08
_refine_diff_density_max 0.265
_refine_diff_density_min -0.227
_refine_ls_extinction_method none
_refine_ls_goodness_of_fit_ref 1.041
_refine_ls_hydrogen_treatment constr
_refine_ls_matrix_type full
_refine_ls_number_parameters 313
_refine_ls_number_reflns 4648
_refine_ls_number_restraints 0
_refine_ls_restrained_S_all 1.041
_refine_ls_R_factor_all 0.0534
_refine_ls_R_factor_gt 0.0453
_refine_ls_shift/su_max 0.000
_refine_ls_shift/su_mean 0.000
_refine_ls_structure_factor_coef Fsqd
_refine_ls_weighting_details 'w=1/[\s^2^(Fo^2^)+(0.0643P)^2^+0.6477P] where P=(Fo^2^+2Fc^2^)/3'
_refine_ls_weighting_scheme calc
_refine_ls_wR_factor_gt 0.1190
_refine_ls_wR_factor_ref 0.1264
_reflns_number_gt 3949
_reflns_number_total 4648
_reflns_threshold_expression 'I > 2\s(I)'
_cod_data_source_file hb7967sup1.cif
_cod_data_source_block I
_cod_database_code 2243750
_shelx_space_group_comment
;
The symmetry employed for this shelxl refinement is uniquely defined
by the following loop, which should always be used as a source of
symmetry information in preference to the above space-group names.
They are only intended as comments.
;

loop_
_space_group_symop_operation_xyz
'x, y, z'
'-x+1/2, y+1/2, -z+1/2'
'-x, -y, -z'
'x-1/2, -y-1/2, z-1/2'

loop_
_atom_site_type_symbol
_atom_site_label
_atom_site_fract_x
_atom_site_fract_y
_atom_site_fract_z
_atom_site_U_iso_or_equiv
_atom_site_adp_type
_atom_site_calc_flag
_atom_site_occupancy
_atom_site_disorder_assembly
_atom_site_disorder_group
O O1 0.65518(12) 0.22713(7) 0.50403(8) 0.0373(3) Uani d 1 . .
O O2 0.21715(14) 0.36821(7) 0.51857(8) 0.0426(3) Uani d 1 . .
O O3 0.3445(5) 0.11473(19) 0.83632(16) 0.0636(11) Uani d 0.777(9) A 1
O O3A 0.2813(17) 0.1388(6) 0.8394(7) 0.0636(11) Uani d 0.223(9) A 2
O O4 0.35606(14) 0.14006(6) 0.99586(9) 0.0406(3) Uani d 1 . .
O O5 0.41985(13) 0.19489(7) 0.39430(8) 0.0389(3) Uani d 1 . .
H H5 0.4887 0.2122 0.4300 0.058 Uiso calc 1 . .
N N1 0.44568(13) 0.24991(6) 0.79603(8) 0.0236(2) Uani d 1 . .
C C1 0.54686(14) 0.22154(7) 0.74277(10) 0.0228(3) Uani d 1 . .
C C2 0.66871(16) 0.18305(8) 0.79873(11) 0.0292(3) Uani d 1 . .
H H2A 0.6309 0.1464 0.8407 0.035 Uiso calc 1 . .
H H2B 0.7234 0.2179 0.8419 0.035 Uiso calc 1 . .
C C3 0.76892(16) 0.14645(9) 0.73461(12) 0.0328(3) Uani d 1 . .
C C4 0.79512(16) 0.19849(9) 0.65285(12) 0.0356(4) Uani d 1 . .
H H4A 0.8424 0.2421 0.6814 0.043 Uiso calc 1 . .
H H4B 0.8587 0.1758 0.6098 0.043 Uiso calc 1 . .
C C5 0.65908(16) 0.21917(8) 0.59366(11) 0.0286(3) Uani d 1 . .
C C6 0.53718(15) 0.23162(8) 0.64433(10) 0.0245(3) Uani d 1 . .
C C7 0.40195(15) 0.25806(8) 0.58758(10) 0.0244(3) Uani d 1 . .
H H7 0.4283 0.2880 0.5323 0.029 Uiso calc 1 . .
C C8 0.32755(14) 0.30588(7) 0.65354(10) 0.0237(3) Uani d 1 . .
C C9 0.22950(16) 0.35939(8) 0.60657(11) 0.0291(3) Uani d 1 . .
C C10 0.14223(16) 0.40152(9) 0.67124(12) 0.0323(3) Uani d 1 . .
H H10A 0.0581 0.3731 0.6833 0.039 Uiso calc 1 . .
H H10B 0.1091 0.4463 0.6376 0.039 Uiso calc 1 . .
C C11 0.22671(16) 0.42010(8) 0.76873(11) 0.0280(3) Uani d 1 . .
C C12 0.27846(15) 0.34965(8) 0.81805(10) 0.0263(3) Uani d 1 . .
H H12A 0.3461 0.3608 0.8758 0.032 Uiso calc 1 . .
H H12B 0.1970 0.3245 0.8411 0.032 Uiso calc 1 . .
C C13 0.34886(14) 0.30040(7) 0.75185(10) 0.0222(3) Uani d 1 . .
C C14 0.43949(15) 0.22835(8) 0.89738(10) 0.0256(3) Uani d 1 . .
H H14A 0.3858 0.2646 0.9304 0.031 Uiso calc 1 . .
H H14B 0.5365 0.2265 0.9315 0.031 Uiso calc 1 . .
C C15 0.37019(19) 0.15605(9) 0.90423(12) 0.0368(4) Uani d 1 . .
C C16 0.2856(3) 0.07304(12) 1.01388(17) 0.0641(7) Uani d 1 . .
H H16A 0.3553 0.0335 1.0218 0.077 Uiso calc 0.725(5) B 1
H H16B 0.2146 0.0615 0.9581 0.077 Uiso calc 0.725(5) B 1
H H16C 0.2872 0.0420 0.9559 0.077 Uiso calc 0.275(5) B 2
H H16D 0.3405 0.0485 1.0693 0.077 Uiso calc 0.275(5) B 2
C C17 0.2157(4) 0.08124(19) 1.1040(3) 0.0665(9) Uani d 0.725(5) B 1
H H17A 0.2875 0.0880 1.1598 0.100 Uiso calc 0.725(5) B 1
H H17B 0.1604 0.0381 1.1141 0.100 Uiso calc 0.725(5) B 1
H H17C 0.1530 0.1230 1.0976 0.100 Uiso calc 0.725(5) B 1
C C17A 0.1551(11) 0.0790(5) 1.0331(8) 0.0665(9) Uani d 0.275(5) B 2
H H17D 0.1499 0.1142 1.0853 0.100 Uiso calc 0.275(5) B 2
H H17E 0.1217 0.0324 1.0541 0.100 Uiso calc 0.275(5) B 2
H H17F 0.0956 0.0947 0.9745 0.100 Uiso calc 0.275(5) B 2
C C18 0.30828(15) 0.19663(8) 0.54418(10) 0.0258(3) Uani d 1 . .
C C19 0.32270(16) 0.16932(9) 0.45105(11) 0.0307(3) Uani d 1 . .
C C20 0.23375(19) 0.11504(10) 0.41156(13) 0.0405(4) Uani d 1 . .
H H20 0.2428 0.0976 0.3479 0.049 Uiso calc 1 . .
C C21 0.13242(18) 0.08647(9) 0.46441(14) 0.0410(4) Uani d 1 . .
H H21 0.0723 0.0493 0.4371 0.049 Uiso calc 1 . .
C C22 0.11833(17) 0.11164(9) 0.55659(13) 0.0356(4) Uani d 1 . .
H H22 0.0494 0.0916 0.5933 0.043 Uiso calc 1 . .
C C23 0.20564(16) 0.16652(8) 0.59556(11) 0.0295(3) Uani d 1 . .
H H23 0.1949 0.1839 0.6590 0.035 Uiso calc 1 . .
C C24 0.7045(2) 0.07682(10) 0.69143(15) 0.0469(4) Uani d 1 . .
H H24A 0.6894 0.0436 0.7443 0.070 Uiso calc 1 . .
H H24B 0.7688 0.0550 0.6493 0.070 Uiso calc 1 . .
H H24C 0.6139 0.0872 0.6531 0.070 Uiso calc 1 . .
C C25 0.9082(2) 0.12973(11) 0.79789(14) 0.0468(4) Uani d 1 . .
H H25A 0.9533 0.1746 0.8214 0.070 Uiso calc 1 . .
H H25B 0.9713 0.1036 0.7590 0.070 Uiso calc 1 . .
H H25C 0.8887 0.1003 0.8537 0.070 Uiso calc 1 . .
C C26 0.13320(19) 0.45952(9) 0.83469(13) 0.0405(4) Uani d 1 . .
H H26A 0.0495 0.4305 0.8424 0.061 Uiso calc 1 . .
H H26B 0.1038 0.5057 0.8052 0.061 Uiso calc 1 . .
H H26C 0.1864 0.4677 0.8987 0.061 Uiso calc 1 . .
C C27 0.35163(17) 0.46822(8) 0.75087(12) 0.0340(3) Uani d 1 . .
H H27A 0.4061 0.4799 0.8133 0.051 Uiso calc 1 . .
H H27B 0.3163 0.5125 0.7187 0.051 Uiso calc 1 . .
H H27C 0.4123 0.4431 0.7092 0.051 Uiso calc 1 . .

loop_
_atom_site_aniso_label
_atom_site_aniso_U_11
_atom_site_aniso_U_22
_atom_site_aniso_U_33
_atom_site_aniso_U_12
_atom_site_aniso_U_13
_atom_site_aniso_U_23
O1 0.0375(6) 0.0503(7) 0.0266(6) -0.0016(5) 0.0144(4) -0.0032(5)
O2 0.0548(7) 0.0469(7) 0.0249(6) 0.0155(6) -0.0006(5) 0.0006(5)
O3 0.114(3) 0.0437(16) 0.0360(8) -0.0364(17) 0.0192(12) -0.0122(10)
O3A 0.114(3) 0.0437(16) 0.0360(8) -0.0364(17) 0.0192(12) -0.0122(10)
O4 0.0571(7) 0.0352(6) 0.0317(6) -0.0098(5) 0.0158(5) 0.0055(5)
O5 0.0448(6) 0.0485(7) 0.0245(5) 0.0025(5) 0.0080(5) -0.0075(5)
N1 0.0288(6) 0.0242(6) 0.0189(5) 0.0020(5) 0.0069(4) -0.0005(4)
C1 0.0248(6) 0.0203(6) 0.0241(7) -0.0020(5) 0.0064(5) -0.0023(5)
C2 0.0305(7) 0.0316(7) 0.0257(7) 0.0041(6) 0.0035(6) -0.0014(6)
C3 0.0324(8) 0.0323(8) 0.0344(8) 0.0071(6) 0.0065(6) -0.0027(6)
C4 0.0290(8) 0.0417(9) 0.0382(9) 0.0041(6) 0.0125(6) -0.0014(7)
C5 0.0309(7) 0.0280(7) 0.0287(7) -0.0025(6) 0.0109(6) -0.0038(6)
C6 0.0269(7) 0.0244(7) 0.0233(7) -0.0005(5) 0.0073(5) -0.0025(5)
C7 0.0303(7) 0.0246(7) 0.0190(6) 0.0010(6) 0.0065(5) -0.0012(5)
C8 0.0260(6) 0.0226(7) 0.0233(7) -0.0010(5) 0.0059(5) -0.0021(5)
C9 0.0312(7) 0.0294(7) 0.0261(7) 0.0006(6) 0.0010(6) -0.0025(6)
C10 0.0304(7) 0.0318(8) 0.0345(8) 0.0063(6) 0.0028(6) -0.0016(6)
C11 0.0327(7) 0.0243(7) 0.0277(7) 0.0043(6) 0.0072(6) -0.0017(6)
C12 0.0323(7) 0.0241(7) 0.0236(7) 0.0020(6) 0.0088(5) -0.0016(5)
C13 0.0245(6) 0.0195(6) 0.0232(7) -0.0018(5) 0.0064(5) -0.0010(5)
C14 0.0325(7) 0.0267(7) 0.0187(6) 0.0019(6) 0.0068(5) 0.0003(5)
C15 0.0492(9) 0.0353(8) 0.0269(8) -0.0090(7) 0.0085(6) 0.0001(6)
C16 0.0987(18) 0.0460(12) 0.0520(12) -0.0294(12) 0.0280(12) 0.0052(9)
C17 0.082(2) 0.0543(16) 0.070(2) -0.0088(15) 0.0384(17) 0.0188(17)
C17A 0.082(2) 0.0543(16) 0.070(2) -0.0088(15) 0.0384(17) 0.0188(17)
C18 0.0286(7) 0.0242(7) 0.0239(7) 0.0051(5) -0.0003(5) -0.0014(5)
C19 0.0338(8) 0.0323(8) 0.0256(7) 0.0080(6) 0.0015(6) -0.0029(6)
C20 0.0479(9) 0.0391(9) 0.0326(8) 0.0063(7) -0.0039(7) -0.0137(7)
C21 0.0388(9) 0.0307(8) 0.0503(10) 0.0005(7) -0.0097(7) -0.0093(7)
C22 0.0344(8) 0.0281(8) 0.0434(9) 0.0008(6) -0.0001(7) 0.0019(7)
C23 0.0328(7) 0.0274(7) 0.0280(7) 0.0026(6) 0.0021(6) -0.0002(6)
C24 0.0588(11) 0.0312(9) 0.0514(11) 0.0062(8) 0.0094(8) -0.0059(8)
C25 0.0405(10) 0.0533(11) 0.0463(10) 0.0185(8) 0.0037(8) -0.0019(8)
C26 0.0469(10) 0.0344(8) 0.0418(9) 0.0118(7) 0.0124(7) -0.0053(7)
C27 0.0409(8) 0.0247(7) 0.0363(8) -0.0019(6) 0.0034(6) 0.0005(6)

loop_
_atom_type_symbol
_atom_type_description
_atom_type_scat_dispersion_real
_atom_type_scat_dispersion_imag
_atom_type_scat_source
C C 0.0181 0.0091 'International Tables Vol C Tables 4.2.6.8 and 6.1.1.4'
H H 0.0000 0.0000 'International Tables Vol C Tables 4.2.6.8 and 6.1.1.4'
N N 0.0311 0.0180 'International Tables Vol C Tables 4.2.6.8 and 6.1.1.4'
O O 0.0492 0.0322 'International Tables Vol C Tables 4.2.6.8 and 6.1.1.4'

loop_
_geom_angle_atom_site_label_1
_geom_angle_atom_site_label_2
_geom_angle_atom_site_label_3
_geom_angle_site_symmetry_1
_geom_angle_site_symmetry_3
_geom_angle
_geom_angle_publ_flag
C15 O4 C16 . . 117.16(15) ?
C19 O5 H5 . . 109.5 ?
C1 N1 C13 . . 119.22(11) ?
C1 N1 C14 . . 120.56(12) ?
C13 N1 C14 . . 120.23(11) ?
N1 C1 C2 . . 117.03(12) ?
C6 C1 N1 . . 120.23(13) ?
C6 C1 C2 . . 122.68(13) ?
C1 C2 H2A . . 108.7 ?
C1 C2 H2B . . 108.7 ?
C1 C2 C3 . . 114.28(12) ?
H2A C2 H2B . . 107.6 ?
C3 C2 H2A . . 108.7 ?
C3 C2 H2B . . 108.7 ?
C2 C3 C25 . . 108.42(13) ?
C4 C3 C2 . . 107.84(13) ?
C4 C3 C25 . . 110.27(14) ?
C24 C3 C2 . . 110.77(14) ?
C24 C3 C4 . . 110.08(14) ?
C24 C3 C25 . . 109.43(15) ?
C3 C4 H4A . . 109.4 ?
C3 C4 H4B . . 109.4 ?
H4A C4 H4B . . 108.0 ?
C5 C4 C3 . . 111.22(13) ?
C5 C4 H4A . . 109.4 ?
C5 C4 H4B . . 109.4 ?
O1 C5 C4 . . 119.99(13) ?
O1 C5 C6 . . 121.89(14) ?
C6 C5 C4 . . 118.08(13) ?
C1 C6 C5 . . 119.53(13) ?
C1 C6 C7 . . 121.28(12) ?
C5 C6 C7 . . 119.16(12) ?
C6 C7 H7 . . 107.8 ?
C6 C7 C18 . . 112.53(11) ?
C8 C7 C6 . . 108.12(11) ?
C8 C7 H7 . . 107.8 ?
C8 C7 C18 . . 112.73(11) ?
C18 C7 H7 . . 107.8 ?
C9 C8 C7 . . 117.07(12) ?
C13 C8 C7 . . 122.19(13) ?
C13 C8 C9 . . 120.73(13) ?
O2 C9 C8 . . 121.20(14) ?
O2 C9 C10 . . 121.44(14) ?
C8 C9 C10 . . 117.34(13) ?
C9 C10 H10A . . 109.3 ?
C9 C10 H10B . . 109.3 ?
C9 C10 C11 . . 111.62(12) ?
H10A C10 H10B . . 108.0 ?
C11 C10 H10A . . 109.3 ?
C11 C10 H10B . . 109.3 ?
C10 C11 C12 . . 107.90(12) ?
C10 C11 C26 . . 110.38(13) ?
C10 C11 C27 . . 109.47(13) ?
C26 C11 C12 . . 109.08(12) ?
C26 C11 C27 . . 109.14(13) ?
C27 C11 C12 . . 110.87(12) ?
C11 C12 H12A . . 108.9 ?
C11 C12 H12B . . 108.9 ?
H12A C12 H12B . . 107.7 ?
C13 C12 C11 . . 113.34(12) ?
C13 C12 H12A . . 108.9 ?
C13 C12 H12B . . 108.9 ?
N1 C13 C12 . . 117.39(12) ?
C8 C13 N1 . . 120.15(12) ?
C8 C13 C12 . . 122.36(13) ?
N1 C14 H14A . . 109.3 ?
N1 C14 H14B . . 109.3 ?
N1 C14 C15 . . 111.74(12) ?
H14A C14 H14B . . 107.9 ?
C15 C14 H14A . . 109.3 ?
C15 C14 H14B . . 109.3 ?
O3 C15 O4 . . 124.13(18) ?
O3 C15 C14 . . 124.71(17) ?
O3A C15 O4 . . 120.8(5) ?
O3A C15 C14 . . 117.9(5) ?
O4 C15 C14 . . 110.73(13) ?
O4 C16 H16A . . 110.0 ?
O4 C16 H16B . . 110.0 ?
O4 C16 H16C . . 108.4 ?
O4 C16 H16D . . 108.4 ?
O4 C16 C17 . . 108.3(2) ?
H16A C16 H16B . . 108.4 ?
H16C C16 H16D . . 107.5 ?
C17 C16 H16A . . 110.0 ?
C17 C16 H16B . . 110.0 ?
C17A C16 O4 . . 115.5(4) ?
C17A C16 H16C . . 108.4 ?
C17A C16 H16D . . 108.4 ?
C16 C17 H17A . . 109.5 ?
C16 C17 H17B . . 109.5 ?
C16 C17 H17C . . 109.5 ?
H17A C17 H17B . . 109.5 ?
H17A C17 H17C . . 109.5 ?
H17B C17 H17C . . 109.5 ?
C16 C17A H17D . . 109.5 ?
C16 C17A H17E . . 109.5 ?
C16 C17A H17F . . 109.5 ?
H17D C17A H17E . . 109.5 ?
H17D C17A H17F . . 109.5 ?
H17E C17A H17F . . 109.5 ?
C19 C18 C7 . . 121.14(13) ?
C23 C18 C7 . . 121.01(13) ?
C23 C18 C19 . . 117.85(14) ?
O5 C19 C18 . . 122.76(14) ?
O5 C19 C20 . . 116.89(14) ?
C20 C19 C18 . . 120.34(15) ?
C19 C20 H20 . . 119.8 ?
C21 C20 C19 . . 120.35(15) ?
C21 C20 H20 . . 119.8 ?
C20 C21 H21 . . 119.9 ?
C22 C21 C20 . . 120.17(15) ?
C22 C21 H21 . . 119.9 ?
C21 C22 H22 . . 120.2 ?
C21 C22 C23 . . 119.56(16) ?
C23 C22 H22 . . 120.2 ?
C18 C23 C22 . . 121.71(14) ?
C18 C23 H23 . . 119.1 ?
C22 C23 H23 . . 119.1 ?
C3 C24 H24A . . 109.5 ?
C3 C24 H24B . . 109.5 ?
C3 C24 H24C . . 109.5 ?
H24A C24 H24B . . 109.5 ?
H24A C24 H24C . . 109.5 ?
H24B C24 H24C . . 109.5 ?
C3 C25 H25A . . 109.5 ?
C3 C25 H25B . . 109.5 ?
C3 C25 H25C . . 109.5 ?
H25A C25 H25B . . 109.5 ?
H25A C25 H25C . . 109.5 ?
H25B C25 H25C . . 109.5 ?
C11 C26 H26A . . 109.5 ?
C11 C26 H26B . . 109.5 ?
C11 C26 H26C . . 109.5 ?
H26A C26 H26B . . 109.5 ?
H26A C26 H26C . . 109.5 ?
H26B C26 H26C . . 109.5 ?
C11 C27 H27A . . 109.5 ?
C11 C27 H27B . . 109.5 ?
C11 C27 H27C . . 109.5 ?
H27A C27 H27B . . 109.5 ?
H27A C27 H27C . . 109.5 ?
H27B C27 H27C . . 109.5 ?

loop_
_geom_bond_atom_site_label_1
_geom_bond_atom_site_label_2
_geom_bond_site_symmetry_2
_geom_bond_distance
_geom_bond_publ_flag
O1 C5 . 1.2426(19) ?
O2 C9 . 1.2185(19) ?
O3 C15 . 1.217(3) ?
O3A C15 . 1.205(11) ?
O4 C15 . 1.321(2) ?
O4 C16 . 1.454(2) ?
O5 H5 . 0.8400 ?
O5 C19 . 1.364(2) ?
N1 C1 . 1.3816(18) ?
N1 C13 . 1.4091(18) ?
N1 C14 . 1.4633(17) ?
C1 C2 . 1.504(2) ?
C1 C6 . 1.365(2) ?
C2 H2A . 0.9900 ?
C2 H2B . 0.9900 ?
C2 C3 . 1.533(2) ?
C3 C4 . 1.531(2) ?
C3 C24 . 1.530(2) ?
C3 C25 . 1.537(2) ?
C4 H4A . 0.9900 ?
C4 H4B . 0.9900 ?
C4 C5 . 1.504(2) ?
C5 C6 . 1.4401(19) ?
C6 C7 . 1.514(2) ?
C7 H7 . 1.0000 ?
C7 C8 . 1.5074(18) ?
C7 C18 . 1.5334(19) ?
C8 C9 . 1.468(2) ?
C8 C13 . 1.354(2) ?
C9 C10 . 1.507(2) ?
C10 H10A . 0.9900 ?
C10 H10B . 0.9900 ?
C10 C11 . 1.529(2) ?
C11 C12 . 1.537(2) ?
C11 C26 . 1.532(2) ?
C11 C27 . 1.533(2) ?
C12 H12A . 0.9900 ?
C12 H12B . 0.9900 ?
C12 C13 . 1.5057(18) ?
C14 H14A . 0.9900 ?
C14 H14B . 0.9900 ?
C14 C15 . 1.510(2) ?
C16 H16A . 0.9900 ?
C16 H16B . 0.9900 ?
C16 H16C . 0.9900 ?
C16 H16D . 0.9900 ?
C16 C17 . 1.483(4) ?
C16 C17A . 1.305(9) ?
C17 H17A . 0.9800 ?
C17 H17B . 0.9800 ?
C17 H17C . 0.9800 ?
C17A H17D . 0.9800 ?
C17A H17E . 0.9800 ?
C17A H17F . 0.9800 ?
C18 C19 . 1.404(2) ?
C18 C23 . 1.389(2) ?
C19 C20 . 1.392(2) ?
C20 H20 . 0.9500 ?
C20 C21 . 1.381(3) ?
C21 H21 . 0.9500 ?
C21 C22 . 1.377(3) ?
C22 H22 . 0.9500 ?
C22 C23 . 1.390(2) ?
C23 H23 . 0.9500 ?
C24 H24A . 0.9800 ?
C24 H24B . 0.9800 ?
C24 H24C . 0.9800 ?
C25 H25A . 0.9800 ?
C25 H25B . 0.9800 ?
C25 H25C . 0.9800 ?
C26 H26A . 0.9800 ?
C26 H26B . 0.9800 ?
C26 H26C . 0.9800 ?
C27 H27A . 0.9800 ?
C27 H27B . 0.9800 ?
C27 H27C . 0.9800 ?

loop_
_geom_hbond_atom_site_label_D
_geom_hbond_atom_site_label_H
_geom_hbond_atom_site_label_A
_geom_hbond_site_symmetry_A
_geom_hbond_distance_DH
_geom_hbond_distance_HA
_geom_hbond_distance_DA
_geom_hbond_angle_DHA
O5 H5 O1 . 0.84 1.81 2.6319(17) 166
C2 H2A O2 4_666 0.99 2.52 3.1663(19) 123
C2 H2B O5 4_666 0.99 2.53 3.457(2) 157
C12 H12B O1 4_566 0.99 2.52 3.2708(17) 133
C14 H14A O1 4_566 0.99 2.53 3.3299(18) 138
C14 H14B O2 4_666 0.99 2.66 3.473(2) 140
C27 H27B O3 2_556 0.98 2.51 3.452(3) 161

_cod_database_fobs_code 2243750
